data_7207854
loop_
_publ_author_name
'Burrows, Andrew D.'
'Mahon, Mary F.'
'Raithby, Paul R.'
'Warren, Anna J.'
'Teat, Simon J.'
'Warren, John E.'

_publ_section_title
;
 The effect of carboxylate and N,N&#x2032;-ditopic ligand lengths on the
 structures of copper and zinc coordination polymers
;
_journal_issue 10
_journal_name_full CrystEngComm
_journal_page_first 3658
_journal_paper_doi 10.1039/c2ce06709a
_journal_volume 14
_journal_year 2012
_chemical_formula_sum 'C46 H38 Cu2 I4 N3 O10'
_chemical_formula_weight 1427.47
_chemical_name_systematic
;
?
;
_space_group_IT_number 76
_symmetry_cell_setting tetragonal
_symmetry_space_group_name_Hall 'P 4w'
_symmetry_space_group_name_H-M 'P 41'
_atom_sites_solution_hydrogens geom
_atom_sites_solution_primary direct
_atom_sites_solution_secondary difmap
_audit_creation_method SHELXL-97
_cell_angle_alpha 90.00
_cell_angle_beta 90.00
_cell_angle_gamma 90.00
_cell_formula_units_Z 4
_cell_length_a 12.7970(5)
_cell_length_b 12.7970(5)
_cell_length_c 39.0980(18)
_cell_measurement_reflns_used 30076
_cell_measurement_temperature 150(2)
_cell_measurement_theta_max 25.028
_cell_measurement_theta_min 2.910
_cell_volume 6402.8(5)
_computing_cell_refinement 'HKL Scalepack (Otwinowski & Minor 1997)'
_computing_data_collection 'Collect (Bruker AXS BV 1997-2004)'
_computing_data_reduction 'Denzo & Scalepack (Otwinowski, Minor 1997)'
_computing_molecular_graphics 'ORTEX (P.McArdle 1995)'
_computing_publication_material 'SHELXL-97/2 (Sheldrick 1997)'
_computing_structure_refinement 'SHELXL-97/2 (Sheldrick 1997)'
_computing_structure_solution 'SHELXS-97 (Sheldrick 1990)'
_diffrn_ambient_temperature 150(2)
_diffrn_measured_fraction_theta_full 0.433
_diffrn_measured_fraction_theta_max 0.433
_diffrn_measurement_device_type '95mm CCD camera on \k-goniostat'
_diffrn_measurement_method CCD
_diffrn_radiation_monochromator 'horizonally mounted graphite crystal'
_diffrn_radiation_source 'fine-focus sealed tube'
_diffrn_radiation_type MoK\a
_diffrn_radiation_wavelength 0.71073
_diffrn_reflns_av_R_equivalents 0.1262
_diffrn_reflns_av_sigmaI/netI 0.0820
_diffrn_reflns_limit_h_max 12
_diffrn_reflns_limit_h_min -11
_diffrn_reflns_limit_k_max 11
_diffrn_reflns_limit_k_min -12
_diffrn_reflns_limit_l_max 42
_diffrn_reflns_limit_l_min -41
_diffrn_reflns_number 6739
_diffrn_reflns_theta_full 23.97
_diffrn_reflns_theta_max 23.97
_diffrn_reflns_theta_min 3.55
_exptl_absorpt_coefficient_mu 2.637
_exptl_absorpt_correction_T_max 0.783
_exptl_absorpt_correction_T_min 0.579
_exptl_absorpt_correction_type multi-scan
_exptl_absorpt_process_details
;
multi-scan from symmetry-related measurements
Sortav (Blessing 1995)
;
_exptl_crystal_density_diffrn 1.481
_exptl_crystal_density_method 'not measured'
_exptl_crystal_description tabloid
_exptl_crystal_F_000 2740
_exptl_crystal_size_max 0.25
_exptl_crystal_size_mid 0.15
_exptl_crystal_size_min 0.07
_platon_squeeze_details ' ?'
_refine_diff_density_max 0.745
_refine_diff_density_min -1.405
_refine_diff_density_rms 0.278
_refine_ls_abs_structure_details 'Flack H D (1983), Acta Cryst. A39, 876-881'
_refine_ls_abs_structure_Flack 0.45(9)
_refine_ls_extinction_method none
_refine_ls_goodness_of_fit_ref 1.078
_refine_ls_hydrogen_treatment constr
_refine_ls_matrix_type full
_refine_ls_number_parameters 198
_refine_ls_number_reflns 3262
_refine_ls_number_restraints 52
_refine_ls_restrained_S_all 1.070
_refine_ls_R_factor_all 0.1056
_refine_ls_R_factor_gt 0.0786
_refine_ls_shift/su_max 0.000
_refine_ls_shift/su_mean 0.000
_refine_ls_structure_factor_coef Fsqd
_refine_ls_weighting_details 'calc w=1/[\s^2^(Fo^2^)+(0.1909P)^2^+0.0000P] where P=(Fo^2^+2Fc^2^)/3'
_refine_ls_weighting_scheme calc
_refine_ls_wR_factor_gt 0.2418
_refine_ls_wR_factor_ref 0.2617
_reflns_number_gt 2490
_reflns_number_total 3262
_reflns_threshold_expression >2\s(I)
_cod_data_source_file c2ce06709a.txt
_cod_data_source_block compound5_k09adb06
_cod_original_sg_symbol_H-M P41
_cod_database_code 7207854

loop_
_symmetry_equiv_pos_as_xyz
'x, y, z'
'-y, x, z+1/4'
'-x, -y, z+1/2'
'y, -x, z+3/4'

loop_
_atom_site_label
_atom_site_type_symbol
_atom_site_fract_x
_atom_site_fract_y
_atom_site_fract_z
_atom_site_U_iso_or_equiv
_atom_site_adp_type
_atom_site_occupancy
_atom_site_symmetry_multiplicity
_atom_site_calc_flag
_atom_site_refinement_flags
_atom_site_disorder_assembly
_atom_site_disorder_group
I1 I 0.7461(2) 1.1689(2) 0.14847(10) 0.1336(17) Uani 1 1 d . . .
I2 I 1.18287(18) 0.2919(2) 0.17072(8) 0.1048(12) Uani 1 1 d . . .
I3 I 0.3037(2) -0.1451(2) 0.15612(9) 0.1254(14) Uani 1 1 d . . .
I4 I -0.13355(18) 0.7314(2) 0.15852(8) 0.1035(11) Uani 1 1 d . . .
Cu1 Cu 0.5279(3) 0.5086(3) 0.12554(7) 0.0396(12) Uani 1 1 d . . .
Cu2 Cu 0.5237(3) 0.5146(3) 0.19300(7) 0.0383(11) Uani 1 1 d . . .
O1 O 0.5645(14) 0.6631(14) 0.1290(5) 0.061(6) Uani 1 1 d U . .
O2 O 0.5629(14) 0.6609(14) 0.1865(5) 0.059(6) Uani 1 1 d U . .
O3 O 0.6749(10) 0.4714(10) 0.1319(3) 0.024(4) Uani 1 1 d U . .
O4 O 0.6646(12) 0.4772(13) 0.1901(4) 0.047(5) Uani 1 1 d U . .
O5 O 0.4977(11) 0.3589(11) 0.1323(4) 0.033(4) Uani 1 1 d U . .
O6 O 0.4846(16) 0.3700(17) 0.1882(6) 0.086(7) Uani 1 1 d U . .
O7 O 0.3794(12) 0.5536(12) 0.1857(4) 0.048(5) Uani 1 1 d U . .
O8 O 0.3723(11) 0.5403(11) 0.1301(3) 0.029(4) Uani 1 1 d U . .
N3A N 0.428(5) 0.654(4) 0.0638(17) 0.050 Uiso 0.25 1 d PD A 1
H31A H 0.4369 0.6672 0.0856 0.060 Uiso 0.25 1 calc PR A 1
H32A H 0.3895 0.6956 0.0511 0.060 Uiso 0.25 1 calc PR A 1
N1 N 0.5324(10) 0.5034(11) 0.0687(3) 0.028(5) Uiso 1 1 d G A .
C29 C 0.4708(10) 0.5731(10) 0.0504(4) 0.068(9) Uiso 1 1 d GD . .
C30 C 0.4636(10) 0.5645(10) 0.0150(4) 0.037(6) Uiso 1 1 d GD A .
N2 N 0.5180(11) 0.4862(12) -0.0020(3) 0.068(8) Uiso 1 1 d G . .
C31 C 0.5797(10) 0.4165(10) 0.0164(4) 0.026(6) Uiso 1 1 d GD A .
C32 C 0.5869(9) 0.4251(10) 0.0517(4) 0.061(9) Uiso 1 1 d G . .
H32 H 0.6290 0.3775 0.0643 0.074 Uiso 1 1 calc R A .
C1 C 0.568(2) 0.707(2) 0.1556(7) 0.057(8) Uiso 1 1 d . . .
C2 C 0.6152(8) 0.8159(10) 0.1557(3) 0.046(7) Uiso 1 1 d G . .
C3 C 0.6252(13) 0.8628(11) 0.1238(3) 0.073(10) Uiso 1 1 d G . .
H3 H 0.6106 0.8239 0.1037 0.087 Uiso 1 1 calc R . .
C4 C 0.6565(14) 0.9665(11) 0.1214(4) 0.081(10) Uiso 1 1 d G . .
H4 H 0.6633 0.9985 0.0996 0.097 Uiso 1 1 calc R . .
C5 C 0.6779(11) 1.0234(9) 0.1508(4) 0.072(10) Uiso 1 1 d G . .
C6 C 0.6679(14) 0.9766(10) 0.1828(4) 0.097(11) Uiso 1 1 d G . .
H6 H 0.6826 1.0155 0.2029 0.116 Uiso 1 1 calc R . .
C7 C 0.6366(13) 0.8728(10) 0.1852(3) 0.064(9) Uiso 1 1 d G . .
H7 H 0.6298 0.8408 0.2070 0.077 Uiso 1 1 calc R . .
C8 C 0.7121(17) 0.4557(9) 0.1602(6) 0.048(7) Uiso 1 1 d G . .
C9 C 0.8286(9) 0.4183(8) 0.1653(3) 0.017(5) Uiso 1 1 d G . .
C10 C 0.8842(10) 0.3982(12) 0.1355(3) 0.067(9) Uiso 1 1 d G . .
H10 H 0.8505 0.4036 0.1139 0.081 Uiso 1 1 calc R . .
C11 C 0.9889(9) 0.3700(14) 0.1373(4) 0.065(9) Uiso 1 1 d G . .
H11 H 1.0269 0.3562 0.1169 0.078 Uiso 1 1 calc R . .
C12 C 1.0382(9) 0.3620(11) 0.1689(5) 0.108(12) Uiso 1 1 d G . .
C13 C 0.9826(10) 0.3822(14) 0.1987(4) 0.080(10) Uiso 1 1 d G . .
H13 H 1.0162 0.3767 0.2203 0.096 Uiso 1 1 calc R . .
C14 C 0.8778(10) 0.4103(12) 0.1969(3) 0.070(9) Uiso 1 1 d G . .
H14 H 0.8399 0.4241 0.2173 0.084 Uiso 1 1 calc R . .
C15 C 0.4754(9) 0.3161(18) 0.1571(6) 0.038(6) Uiso 1 1 d G . .
C16 C 0.4558(7) 0.2082(7) 0.1617(3) 0.036(6) Uiso 1 1 d G . .
C17 C 0.4467(8) 0.1586(7) 0.1302(3) 0.099(12) Uiso 1 1 d G . .
H17 H 0.4727 0.1915 0.1101 0.119 Uiso 1 1 calc R . .
C18 C 0.3996(9) 0.0609(7) 0.1281(3) 0.061(8) Uiso 1 1 d G . .
H18 H 0.3934 0.0271 0.1065 0.073 Uiso 1 1 calc R . .
C19 C 0.3616(10) 0.0129(6) 0.1574(4) 0.093(11) Uiso 1 1 d G . .
C20 C 0.3707(10) 0.0624(7) 0.1889(3) 0.081(10) Uiso 1 1 d G . .
H20 H 0.3447 0.0296 0.2090 0.097 Uiso 1 1 calc R . .
C21 C 0.4178(9) 0.1601(7) 0.1911(3) 0.062(8) Uiso 1 1 d G . .
H21 H 0.4240 0.1940 0.2126 0.074 Uiso 1 1 calc R . .
C22 C 0.3280(7) 0.5726(6) 0.1564(3) 0.037(7) Uiso 1 1 d G . .
C23 C 0.2234(7) 0.5957(6) 0.1573(2) 0.052(8) Uiso 1 1 d G . .
C24 C 0.1810(8) 0.6341(6) 0.1271(3) 0.037(6) Uiso 1 1 d G . .
H24 H 0.2215 0.6342 0.1067 0.044 Uiso 1 1 calc R . .
C25 C 0.0792(8) 0.6721(7) 0.1267(3) 0.068(9) Uiso 1 1 d G . .
H25 H 0.0502 0.6984 0.1060 0.082 Uiso 1 1 calc R . .
C26 C 0.0199(8) 0.6718(7) 0.1565(3) 0.056(8) Uiso 1 1 d G . .
C27 C 0.0624(9) 0.6335(7) 0.1867(3) 0.054(8) Uiso 1 1 d G . .
H27 H 0.0219 0.6333 0.2070 0.065 Uiso 1 1 calc R . .
C28 C 0.1641(8) 0.5954(7) 0.1871(2) 0.048(8) Uiso 1 1 d G . .
H28 H 0.1931 0.5692 0.2077 0.057 Uiso 1 1 calc R . .
N3B N 0.4064(16) 0.6308(12) -0.0007(3) 0.019(9) Uiso 0.50 1 d PGD A 1
H31B H 0.3734 0.6797 0.0108 0.022 Uiso 0.50 1 calc PR A 1
H32B H 0.4002 0.6276 -0.0231 0.022 Uiso 0.50 1 calc PR A 1
N3C N 0.622(6) 0.348(5) -0.0032(19) 0.07(3) Uiso 0.25 1 d PD A 1
H31C H 0.6100 0.3496 -0.0253 0.086 Uiso 0.25 1 calc PR A 1
H32C H 0.6627 0.2997 0.0056 0.086 Uiso 0.25 1 calc PR A 1

loop_
_atom_site_aniso_label
_atom_site_aniso_U_11
_atom_site_aniso_U_22
_atom_site_aniso_U_33
_atom_site_aniso_U_23
_atom_site_aniso_U_13
_atom_site_aniso_U_12
I1 0.079(2) 0.043(2) 0.278(5) 0.002(2) 0.006(2) -0.0142(15)
I2 0.0404(18) 0.099(2) 0.175(3) 0.0085(19) 0.0052(16) 0.0260(14)
I3 0.081(2) 0.050(2) 0.245(4) 0.012(2) -0.043(2) -0.0123(14)
I4 0.0407(17) 0.079(2) 0.190(3) -0.0181(18) -0.0220(18) 0.0207(13)
Cu1 0.057(3) 0.023(2) 0.039(2) -0.0024(14) -0.0033(18) -0.0017(18)
Cu2 0.037(3) 0.035(3) 0.043(2) -0.0036(16) 0.0012(18) 0.0043(17)
O1 0.060(6) 0.060(6) 0.062(6) 0.001(3) 0.000(3) 0.000(3)
O2 0.060(6) 0.059(6) 0.058(6) -0.001(3) 0.000(3) -0.001(3)
O3 0.022(5) 0.024(5) 0.026(5) -0.003(3) 0.002(3) 0.000(3)
O4 0.047(6) 0.047(6) 0.048(5) 0.001(3) -0.001(3) 0.003(3)
O5 0.033(5) 0.033(5) 0.034(5) 0.000(3) 0.002(3) -0.003(3)
O6 0.086(7) 0.085(7) 0.087(7) 0.001(3) -0.001(3) -0.002(3)
O7 0.047(6) 0.048(6) 0.049(6) 0.000(3) 0.002(3) 0.000(3)
O8 0.028(5) 0.030(5) 0.030(5) 0.001(3) 0.000(3) 0.001(3)

loop_
_atom_type_symbol
_atom_type_description
_atom_type_scat_dispersion_real
_atom_type_scat_dispersion_imag
_atom_type_scat_source
C C 0.0033 0.0016 'International Tables Vol C Tables 4.2.6.8 and 6.1.1.4'
H H 0.0000 0.0000 'International Tables Vol C Tables 4.2.6.8 and 6.1.1.4'
O O 0.0106 0.0060 'International Tables Vol C Tables 4.2.6.8 and 6.1.1.4'
N N 0.0061 0.0033 'International Tables Vol C Tables 4.2.6.8 and 6.1.1.4'
I I -0.4742 1.8119 'International Tables Vol C Tables 4.2.6.8 and 6.1.1.4'
Cu Cu 0.3201 1.2651 'International Tables Vol C Tables 4.2.6.8 and 6.1.1.4'

loop_
_geom_angle_atom_site_label_1
_geom_angle_atom_site_label_2
_geom_angle_atom_site_label_3
_geom_angle
_geom_angle_site_symmetry_1
_geom_angle_site_symmetry_3
O3 Cu1 O5 86.3(6) . .
O3 Cu1 O1 90.3(6) . .
O5 Cu1 O1 168.3(7) . .
O3 Cu1 O8 167.5(6) . .
O5 Cu1 O8 89.4(6) . .
O1 Cu1 O8 91.5(6) . .
O3 Cu1 N1 95.4(5) . .
O5 Cu1 N1 96.4(6) . .
O1 Cu1 N1 95.1(6) . .
O8 Cu1 N1 96.8(5) . .
O3 Cu1 Cu2 84.3(4) . .
O5 Cu1 Cu2 83.7(4) . .
O1 Cu1 Cu2 84.9(5) . .
O8 Cu1 Cu2 83.6(4) . .
N1 Cu1 Cu2 179.6(4) . .
O4 Cu2 O6 89.9(7) . .
O4 Cu2 O7 168.0(7) . .
O6 Cu2 O7 89.2(8) . .
O4 Cu2 O2 89.4(7) . .
O6 Cu2 O2 166.9(9) . .
O7 Cu2 O2 88.7(6) . .
O4 Cu2 N2 97.0(17) . 2_655
O6 Cu2 N2 95.9(19) . 2_655
O7 Cu2 N2 95.0(17) . 2_655
O2 Cu2 N2 97.2(19) . 2_655
O4 Cu2 Cu1 85.0(5) . .
O6 Cu2 Cu1 83.1(7) . .
O7 Cu2 Cu1 83.0(5) . .
O2 Cu2 Cu1 83.8(5) . .
N2 Cu2 Cu1 177.7(16) 2_655 .
C1 O1 Cu1 121.8(18) . .
C1 O2 Cu2 123.4(17) . .
C8 O3 Cu1 122.0(14) . .
C8 O4 Cu2 122.7(14) . .
C15 O5 Cu1 128.7(15) . .
C15 O6 Cu2 125.3(16) . .
C22 O7 Cu2 129.9(11) . .
C22 O8 Cu1 125.7(10) . .
C29 N3A H31A 120.0 . .
C29 N3A H32A 120.0 . .
H31A N3A H32A 120.0 . .
C29 N1 C32 120.0 . .
C29 N1 Cu1 118.8(8) . .
C32 N1 Cu1 120.9(7) . .
N3A C29 N1 123(3) . .
N3A C29 C30 116(3) . .
N1 C29 C30 120.0 . .
N3B C30 C29 117.7(12) . .
N3B C30 N2 122.3(12) . .
C29 C30 N2 120.0 . .
C31 N2 C30 120.0 . .
C31 N2 Cu2 119.3(8) . 4_564
C30 N2 Cu2 120.6(8) . 4_564
N3C C31 N2 112(4) . .
N3C C31 C32 128(4) . .
N2 C31 C32 120.0 . .
C31 C32 N1 120.0 . .
C31 C32 H32 120.0 . .
N1 C32 H32 120.0 . .
O1 C1 O2 126(3) . .
O1 C1 C2 117(2) . .
O2 C1 C2 115(2) . .
C3 C2 C7 120.0 . .
C3 C2 C1 115.4(12) . .
C7 C2 C1 124.2(12) . .
C4 C3 C2 120.0 . .
C4 C3 H3 120.0 . .
C2 C3 H3 120.0 . .
C3 C4 C5 120.0 . .
C3 C4 H4 120.0 . .
C5 C4 H4 120.0 . .
C6 C5 C4 120.0 . .
C6 C5 I1 118.0(8) . .
C4 C5 I1 121.3(8) . .
C5 C6 C7 120.0 . .
C5 C6 H6 120.0 . .
C7 C6 H6 120.0 . .
C6 C7 C2 120.0 . .
C6 C7 H7 120.0 . .
C2 C7 H7 120.0 . .
O3 C8 O4 125.2(19) . .
O3 C8 C9 122.2(19) . .
O4 C8 C9 112.2(17) . .
C10 C9 C14 120.0 . .
C10 C9 C8 115.6(10) . .
C14 C9 C8 124.3(10) . .
C9 C10 C11 120.0 . .
C9 C10 H10 120.0 . .
C11 C10 H10 120.0 . .
C12 C11 C10 120.0 . .
C12 C11 H11 120.0 . .
C10 C11 H11 120.0 . .
C11 C12 C13 120.0 . .
C11 C12 I2 118.1(8) . .
C13 C12 I2 120.7(8) . .
C12 C13 C14 120.0 . .
C12 C13 H13 120.0 . .
C14 C13 H13 120.0 . .
C13 C14 C9 120.0 . .
C13 C14 H14 120.0 . .
C9 C14 H14 120.0 . .
O5 C15 O6 118.4(19) . .
O5 C15 C16 128(2) . .
O6 C15 C16 112.6(18) . .
C17 C16 C21 120.0 . .
C17 C16 C15 110.4(9) . .
C21 C16 C15 126.8(9) . .
C18 C17 C16 120.0 . .
C18 C17 H17 120.0 . .
C16 C17 H17 120.0 . .
C19 C18 C17 120.0 . .
C19 C18 H18 120.0 . .
C17 C18 H18 120.0 . .
C18 C19 C20 120.0 . .
C18 C19 I3 121.1(5) . .
C20 C19 I3 118.6(5) . .
C21 C20 C19 120.0 . .
C21 C20 H20 120.0 . .
C19 C20 H20 120.0 . .
C20 C21 C16 120.0 . .
C20 C21 H21 120.0 . .
C16 C21 H21 120.0 . .
O8 C22 O7 114.8(11) . .
O8 C22 C23 122.6(8) . .
O7 C22 C23 119.6(8) . .
C22 C23 C28 123.7 . .
C22 C23 C24 115.7 . .
C28 C23 C24 120.0 . .
C25 C24 C23 119.9 . .
C25 C24 H24 120.0 . .
C23 C24 H24 120.0 . .
C24 C25 C26 120.0 . .
C24 C25 H25 120.0 . .
C26 C25 H25 120.0 . .
C27 C26 C25 120.0 . .
C27 C26 I4 117.3(5) . .
C25 C26 I4 122.6(5) . .
C26 C27 C28 120.0 . .
C26 C27 H27 120.0 . .
C28 C27 H27 120.0 . .
C23 C28 C27 120.0 . .
C23 C28 H28 120.0 . .
C27 C28 H28 120.0 . .
C30 N3B H31B 120.0 . .
C30 N3B H32B 120.0 . .
H31B N3B H32B 120.0 . .
C31 N3C H31C 120.0 . .
C31 N3C H32C 120.0 . .
H31C N3C H32C 120.0 . .

loop_
_geom_bond_atom_site_label_1
_geom_bond_atom_site_label_2
_geom_bond_distance
_geom_bond_site_symmetry_2
I1 C5 2.058(13) .
I2 C12 2.059(12) .
I3 C19 2.153(10) .
I4 C26 2.109(9) .
Cu1 O3 1.957(14) .
Cu1 O5 1.973(15) .
Cu1 O1 2.036(18) .
Cu1 O8 2.039(15) .
Cu1 N1 2.223(12) .
Cu1 Cu2 2.639(3) .
Cu2 O4 1.868(16) .
Cu2 O6 1.93(2) .
Cu2 O7 1.935(16) .
Cu2 O2 1.955(18) .
Cu2 N2 2.155(12) 2_655
O1 C1 1.18(3) .
O2 C1 1.34(3) .
O3 C8 1.22(3) .
O4 C8 1.35(3) .
O5 C15 1.15(2) .
O6 C15 1.40(3) .
O7 C22 1.344(18) .
O8 C22 1.245(17) .
N3A C29 1.28(2) .
N3A H31A 0.8800 .
N3A H32A 0.8800 .
N1 C29 1.3900 .
N1 C32 1.3900 .
C29 C30 1.3900 .
C30 N3B 1.278(17) .
C30 N2 1.3900 .
N2 C31 1.3900 .
N2 Cu2 2.155(12) 4_564
C31 N3C 1.28(2) .
C31 C32 1.3900 .
C32 H32 0.9500 .
C1 C2 1.52(3) .
C2 C3 1.3900 .
C2 C7 1.3900 .
C3 C4 1.3900 .
C3 H3 0.9500 .
C4 C5 1.3900 .
C4 H4 0.9500 .
C5 C6 1.3900 .
C6 C7 1.3900 .
C6 H6 0.9500 .
C7 H7 0.9500 .
C8 C9 1.58(2) .
C9 C10 1.3900 .
C9 C14 1.3900 .
C10 C11 1.3900 .
C10 H10 0.9500 .
C11 C12 1.3900 .
C11 H11 0.9500 .
C12 C13 1.3900 .
C13 C14 1.3900 .
C13 H13 0.9500 .
C14 H14 0.9500 .
C15 C16 1.42(2) .
C16 C17 1.3900 .
C16 C21 1.3900 .
C17 C18 1.3900 .
C17 H17 0.9500 .
C18 C19 1.3900 .
C18 H18 0.9500 .
C19 C20 1.3900 .
C20 C21 1.3900 .
C20 H20 0.9500 .
C21 H21 0.9500 .
C22 C23 1.3709 .
C23 C28 1.3892 .
C23 C24 1.3910 .
C24 C25 1.3901 .
C24 H24 0.9500 .
C25 C26 1.3904 .
C25 H25 0.9500 .
C26 C27 1.3896 .
C27 C28 1.3900 .
C27 H27 0.9500 .
C28 H28 0.9500 .
N3B H31B 0.8800 .
N3B H32B 0.8800 .
N3C H31C 0.8800 .
N3C H32C 0.8800 .

loop_
_geom_torsion_atom_site_label_1
_geom_torsion_atom_site_label_2
_geom_torsion_atom_site_label_3
_geom_torsion_atom_site_label_4
_geom_torsion
_geom_torsion_site_symmetry_1
_geom_torsion_site_symmetry_4
O3 Cu1 Cu2 O4 -0.5(7) . .
O5 Cu1 Cu2 O4 86.4(7) . .
O1 Cu1 Cu2 O4 -91.3(7) . .
O8 Cu1 Cu2 O4 176.6(7) . .
N1 Cu1 Cu2 O4 -5(63) . .
O3 Cu1 Cu2 O6 -91.0(8) . .
O5 Cu1 Cu2 O6 -4.1(8) . .
O1 Cu1 Cu2 O6 178.1(8) . .
O8 Cu1 Cu2 O6 86.1(7) . .
N1 Cu1 Cu2 O6 -96(63) . .
O3 Cu1 Cu2 O7 179.0(6) . .
O5 Cu1 Cu2 O7 -94.1(7) . .
O1 Cu1 Cu2 O7 88.1(8) . .
O8 Cu1 Cu2 O7 -3.9(6) . .
N1 Cu1 Cu2 O7 174(100) . .
O3 Cu1 Cu2 O2 89.5(7) . .
O5 Cu1 Cu2 O2 176.4(7) . .
O1 Cu1 Cu2 O2 -1.3(7) . .
O8 Cu1 Cu2 O2 -93.4(7) . .
N1 Cu1 Cu2 O2 85(63) . .
O3 Cu1 Cu2 N2 -154(45) . 2_655
O5 Cu1 Cu2 N2 -67(45) . 2_655
O1 Cu1 Cu2 N2 115(45) . 2_655
O8 Cu1 Cu2 N2 23(45) . 2_655
N1 Cu1 Cu2 N2 -159(100) . 2_655
O3 Cu1 O1 C1 -87(2) . .
O5 Cu1 O1 C1 -14(5) . .
O8 Cu1 O1 C1 80(2) . .
N1 Cu1 O1 C1 177(2) . .
Cu2 Cu1 O1 C1 -3(2) . .
O4 Cu2 O2 C1 90.8(19) . .
O6 Cu2 O2 C1 4(5) . .
O7 Cu2 O2 C1 -77.3(19) . .
N2 Cu2 O2 C1 -172(2) 2_655 .
Cu1 Cu2 O2 C1 5.8(18) . .
O5 Cu1 O3 C8 -78.3(13) . .
O1 Cu1 O3 C8 90.5(14) . .
O8 Cu1 O3 C8 -8(3) . .
N1 Cu1 O3 C8 -174.3(13) . .
Cu2 Cu1 O3 C8 5.7(12) . .
O6 Cu2 O4 C8 78.8(15) . .
O7 Cu2 O4 C8 -7(4) . .
O2 Cu2 O4 C8 -88.0(15) . .
N2 Cu2 O4 C8 175(2) 2_655 .
Cu1 Cu2 O4 C8 -4.2(13) . .
O3 Cu1 O5 C15 94.2(16) . .
O1 Cu1 O5 C15 21(4) . .
O8 Cu1 O5 C15 -74.0(16) . .
N1 Cu1 O5 C15 -170.8(16) . .
Cu2 Cu1 O5 C15 9.6(15) . .
O4 Cu2 O6 C15 -83.2(17) . .
O7 Cu2 O6 C15 84.8(16) . .
O2 Cu2 O6 C15 4(5) . .
N2 Cu2 O6 C15 180(2) 2_655 .
Cu1 Cu2 O6 C15 1.7(15) . .
O4 Cu2 O7 C22 -2(4) . .
O6 Cu2 O7 C22 -88.0(15) . .
O2 Cu2 O7 C22 79.0(15) . .
N2 Cu2 O7 C22 176(2) 2_655 .
Cu1 Cu2 O7 C22 -4.8(13) . .
O3 Cu1 O8 C22 29(3) . .
O5 Cu1 O8 C22 99.1(12) . .
O1 Cu1 O8 C22 -69.3(13) . .
N1 Cu1 O8 C22 -164.6(12) . .
Cu2 Cu1 O8 C22 15.4(11) . .
O3 Cu1 N1 C29 -145.8(7) . .
O5 Cu1 N1 C29 127.3(7) . .
O1 Cu1 N1 C29 -55.0(8) . .
O8 Cu1 N1 C29 37.1(7) . .
Cu2 Cu1 N1 C29 -141(63) . .
O3 Cu1 N1 C32 41.0(8) . .
O5 Cu1 N1 C32 -45.9(8) . .
O1 Cu1 N1 C32 131.8(8) . .
O8 Cu1 N1 C32 -136.1(8) . .
Cu2 Cu1 N1 C32 46(63) . .
C32 N1 C29 N3A -172(4) . .
Cu1 N1 C29 N3A 15(4) . .
C32 N1 C29 C30 0.0 . .
Cu1 N1 C29 C30 -173.3(8) . .
N3A C29 C30 N3B -7(4) . .
N1 C29 C30 N3B -179.5(16) . .
N3A C29 C30 N2 173(4) . .
N1 C29 C30 N2 0.0 . .
N3B C30 N2 C31 179.5(17) . .
C29 C30 N2 C31 0.0 . .
N3B C30 N2 Cu2 2.8(16) . 4_564
C29 C30 N2 Cu2 -176.8(9) . 4_564
C30 N2 C31 N3C 178(4) . .
Cu2 N2 C31 N3C -5(4) 4_564 .
C30 N2 C31 C32 0.0 . .
Cu2 N2 C31 C32 176.8(9) 4_564 .
N3C C31 C32 N1 -178(5) . .
N2 C31 C32 N1 0.0 . .
C29 N1 C32 C31 0.0 . .
Cu1 N1 C32 C31 173.1(9) . .
Cu1 O1 C1 O2 9(4) . .
Cu1 O1 C1 C2 169.3(12) . .
Cu2 O2 C1 O1 -11(4) . .
Cu2 O2 C1 C2 -171.6(12) . .
O1 C1 C2 C3 15(3) . .
O2 C1 C2 C3 177.6(16) . .
O1 C1 C2 C7 -172.3(18) . .
O2 C1 C2 C7 -10(3) . .
C7 C2 C3 C4 0.0 . .
C1 C2 C3 C4 173.1(12) . .
C2 C3 C4 C5 0.0 . .
C3 C4 C5 C6 0.0 . .
C3 C4 C5 I1 170.3(7) . .
C4 C5 C6 C7 0.0 . .
I1 C5 C6 C7 -170.7(6) . .
C5 C6 C7 C2 0.0 . .
C3 C2 C7 C6 0.0 . .
C1 C2 C7 C6 -172.5(13) . .
Cu1 O3 C8 O4 -11(2) . .
Cu1 O3 C8 C9 175.8(8) . .
Cu2 O4 C8 O3 11(2) . .
Cu2 O4 C8 C9 -175.8(9) . .
O3 C8 C9 C10 -3.9(17) . .
O4 C8 C9 C10 -177.8(11) . .
O3 C8 C9 C14 172.7(12) . .
O4 C8 C9 C14 -1.2(16) . .
C14 C9 C10 C11 0.0 . .
C8 C9 C10 C11 176.7(7) . .
C9 C10 C11 C12 0.0 . .
C10 C11 C12 C13 0.0 . .
C10 C11 C12 I2 167.8(7) . .
C11 C12 C13 C14 0.0 . .
I2 C12 C13 C14 -167.5(7) . .
C12 C13 C14 C9 0.0 . .
C10 C9 C14 C13 0.0 . .
C8 C9 C14 C13 -176.5(8) . .
Cu1 O5 C15 O6 -11(2) . .
Cu1 O5 C15 C16 -178.7(9) . .
Cu2 O6 C15 O5 4(3) . .
Cu2 O6 C15 C16 174.0(11) . .
O5 C15 C16 C17 -11.8(18) . .
O6 C15 C16 C17 179.6(11) . .
O5 C15 C16 C21 -172.4(13) . .
O6 C15 C16 C21 19.0(15) . .
C21 C16 C17 C18 0.0 . .
C15 C16 C17 C18 -162.1(6) . .
C16 C17 C18 C19 0.0 . .
C17 C18 C19 C20 0.0 . .
C17 C18 C19 I3 -173.2(5) . .
C18 C19 C20 C21 0.0 . .
I3 C19 C20 C21 173.3(5) . .
C19 C20 C21 C16 0.0 . .
C17 C16 C21 C20 0.0 . .
C15 C16 C21 C20 158.9(8) . .
Cu1 O8 C22 O7 -21.7(16) . .
Cu1 O8 C22 C23 177.8(6) . .
Cu2 O7 C22 O8 16.4(18) . .
Cu2 O7 C22 C23 177.6(8) . .
O8 C22 C23 C28 156.1(9) . .
O7 C22 C23 C28 -3.6(9) . .
O8 C22 C23 C24 -32.4(9) . .
O7 C22 C23 C24 167.9(9) . .
C22 C23 C24 C25 -171.8 . .
C28 C23 C24 C25 0.0 . .
C23 C24 C25 C26 0.0 . .
C24 C25 C26 C27 0.0 . .
C24 C25 C26 I4 178.4(5) . .
C25 C26 C27 C28 0.0 . .
I4 C26 C27 C28 -178.5(4) . .
C22 C23 C28 C27 171.1 . .
C24 C23 C28 C27 0.0 . .
C26 C27 C28 C23 0.0 . .

loop_
_platon_squeeze_void_nr
_platon_squeeze_void_average_x
_platon_squeeze_void_average_y
_platon_squeeze_void_average_z
_platon_squeeze_void_volume
_platon_squeeze_void_count_electrons
1 -0.002 -0.011 -0.057 3260.0 418.7
